data_4064868
loop_
_publ_author_name
'Weismann, Daniel'
'Saurenz, Dirk'
'Boese, Roland'
'Bl\"aser, Dieter'
'Wolmersh\"auser, Gotthelf'
'Sun, Yu'
'Sitzmann, Helmut'

_publ_section_title
;
 Cyclopentadiene Alkylation and Nickel Complexes with Tri-, Tetra-, or
 Pentaisopropylcyclopentadienide or an Even Bulkier Lithium
 Alkylcyclopentadienide
;
_journal_issue 23
_journal_name_full Organometallics
_journal_page_first 6351
_journal_paper_doi 10.1021/om200372j
_journal_volume 30
_journal_year 2011
_chemical_formula_sum 'C20 H38 Br Ni O3 P'
_chemical_formula_weight 496.09
_chemical_name_systematic
; 
 ? 
;
_space_group_IT_number 33
_symmetry_cell_setting orthorhombic
_symmetry_space_group_name_Hall 'P 2c -2n'
_symmetry_space_group_name_H-M 'P n a 21'
_atom_sites_solution_hydrogens geom
_atom_sites_solution_primary direct
_atom_sites_solution_secondary difmap
_audit_creation_method SHELXL-97
_cell_angle_alpha 90.00
_cell_angle_beta 90.00
_cell_angle_gamma 90.00
_cell_formula_units_Z 8
_cell_length_a 17.719(4)
_cell_length_b 8.270(8)
_cell_length_c 33.570(8)
_cell_measurement_reflns_used 32
_cell_measurement_temperature 293(2)
_cell_measurement_theta_max 13.073
_cell_measurement_theta_min 5.561
_cell_volume 4919(5)
_computing_cell_refinement 'Siemens XSCANS'
_computing_data_collection 'Siemens XSCANS'
_computing_data_reduction 'Siemens XSCANS'
_computing_molecular_graphics 'Siemens SHELXTL'
_computing_publication_material 'Siemens SHELXTL'
_computing_structure_refinement 'SHELXL-97 (Sheldrick, 1997)'
_computing_structure_solution 'SHELXS-97 (Sheldrick, 1990)'
_diffrn_ambient_temperature 293(2)
_diffrn_measured_fraction_theta_full 0.998
_diffrn_measured_fraction_theta_max 0.998
_diffrn_measurement_device 'Siemens P4'
_diffrn_measurement_method '\w scans'
_diffrn_radiation_monochromator graphite
_diffrn_radiation_source 'fine-focus sealed tube'
_diffrn_radiation_type MoK\a
_diffrn_radiation_wavelength 0.71073
_diffrn_reflns_av_R_equivalents 0.0610
_diffrn_reflns_av_sigmaI/netI 0.2745
_diffrn_reflns_limit_h_max 23
_diffrn_reflns_limit_h_min -1
_diffrn_reflns_limit_k_max 10
_diffrn_reflns_limit_k_min -1
_diffrn_reflns_limit_l_max 1
_diffrn_reflns_limit_l_min -43
_diffrn_reflns_number 7151
_diffrn_reflns_theta_full 27.50
_diffrn_reflns_theta_max 27.50
_diffrn_reflns_theta_min 2.30
_diffrn_standards_decay_% 13.66
_diffrn_standards_interval_count 97
_diffrn_standards_number 3
_exptl_absorpt_coefficient_mu 2.493
_exptl_absorpt_correction_T_max 0.592
_exptl_absorpt_correction_T_min 0.323
_exptl_absorpt_correction_type 'empirical (DELABS/PLATON 99)'
_exptl_crystal_density_diffrn 1.340
_exptl_crystal_density_method 'not measured'
_exptl_crystal_F_000 2080
_exptl_crystal_size_max 0.58
_exptl_crystal_size_mid 0.28
_exptl_crystal_size_min 0.22
_refine_diff_density_max 0.362
_refine_diff_density_min -0.421
_refine_diff_density_rms 0.076
_refine_ls_abs_structure_details 'Flack H D (1983), Acta Cryst. A39, 876-881'
_refine_ls_abs_structure_Flack 0.024(16)
_refine_ls_extinction_method none
_refine_ls_goodness_of_fit_ref 0.718
_refine_ls_hydrogen_treatment mixed
_refine_ls_matrix_type full
_refine_ls_number_parameters 491
_refine_ls_number_reflns 5936
_refine_ls_number_restraints 277
_refine_ls_restrained_S_all 0.701
_refine_ls_R_factor_all 0.2322
_refine_ls_R_factor_gt 0.0494
_refine_ls_shift/su_max 1.119
_refine_ls_shift/su_mean 0.118
_refine_ls_structure_factor_coef Fsqd
_refine_ls_weighting_details 'w=1/[\s^2^(Fo^2^)+(0.0150P)^2^+0.0000P] where P=(Fo^2^+2Fc^2^)/3'
_refine_ls_weighting_scheme calc
_refine_ls_wR_factor_gt 0.0543
_refine_ls_wR_factor_ref 0.0815
_reflns_number_gt 1618
_reflns_number_total 5936
_reflns_threshold_expression >2sigma(I)
_cod_data_source_file om200372j_si_009.cif
_cod_data_source_block 9919
_cod_depositor_comments
;
The following automatic conversions were performed:

'_symmetry_cell_setting' value 'Orthorhombic' changed to
'orthorhombic' according to
/home/saulius/struct/CIF-dictionaries/cif_core.dic dictionary named
'cif_core.dic' version 2.4.1 from 2010-06-29.

Automatic conversion script
Id: cif_fix_values 1715 2011-07-08 13:25:40Z adriana 

The following automatic conversions were performed:

'_refine_ls_weighting_scheme' value 'calc
w=1/[\s^2^(Fo^2^)+(0.0150P)^2^+0.0000P] where P=(Fo^2^+2Fc^2^)/3' was
changed to 'calc'. New tag '_refine_ls_weighting_details' was
created. The value of the new tag was set to
'w=1/[\s^2^(Fo^2^)+(0.0150P)^2^+0.0000P] where P=(Fo^2^+2Fc^2^)/3'.

Automatic conversion script
Id: cif_fix_values 3143 2015-03-26 13:38:13Z robertas 
;
_cod_original_sg_symbol_H-M Pna2(1)
_cod_database_code 4064868

loop_
_symmetry_equiv_pos_as_xyz
'x, y, z'
'-x, -y, z+1/2'
'x+1/2, -y+1/2, z'
'-x+1/2, y+1/2, z+1/2'

loop_
_atom_site_label
_atom_site_type_symbol
_atom_site_fract_x
_atom_site_fract_y
_atom_site_fract_z
_atom_site_U_iso_or_equiv
_atom_site_adp_type
_atom_site_occupancy
_atom_site_calc_flag
_atom_site_refinement_flags
Ni1A Ni 0.01480(9) 0.3962(3) 0.17791(5) 0.0440(5) Uani 1 d .
Br1A Br -0.06512(10) 0.1839(3) 0.19602(5) 0.0746(6) Uani 1 d .
P1A P -0.0062(3) 0.5311(6) 0.22956(13) 0.0538(13) Uani 1 d .
O1A O 0.0207(6) 0.7127(14) 0.2277(4) 0.057(3) Uani 1 d U
O2A O 0.0324(6) 0.4795(15) 0.2706(3) 0.069(4) Uani 1 d U
O3A O -0.0933(7) 0.5398(14) 0.2462(3) 0.075(4) Uani 1 d U
C1A C 0.1309(9) 0.4107(19) 0.1579(4) 0.040(4) Uani 1 d U
C2A C 0.0986(9) 0.278(2) 0.1402(5) 0.043(5) Uani 1 d U
C3A C 0.0325(9) 0.328(3) 0.1167(5) 0.053(5) Uani 1 d U
C4A C 0.0292(9) 0.493(2) 0.1202(4) 0.044(5) Uani 1 d U
C5A C 0.0861(7) 0.5497(16) 0.1475(4) 0.033(4) Uani 1 d U
H5A H 0.0926 0.6550 0.1565 0.039 Uiso 1 calc R
C6A C 0.0139(9) 0.823(2) 0.2611(6) 0.108(8) Uani 1 d U
H6A1 H -0.0243 0.7842 0.2790 0.162 Uiso 1 calc R
H6A2 H 0.0001 0.9283 0.2515 0.162 Uiso 1 calc R
H6A3 H 0.0613 0.8293 0.2748 0.162 Uiso 1 calc R
C7A C 0.0341(11) 0.316(2) 0.2833(5) 0.102(7) Uani 1 d U
H7A1 H -0.0104 0.2614 0.2741 0.154 Uiso 1 calc R
H7A2 H 0.0359 0.3122 0.3119 0.154 Uiso 1 calc R
H7A3 H 0.0781 0.2638 0.2726 0.154 Uiso 1 calc R
C8A C -0.1513(8) 0.587(2) 0.2190(4) 0.095(7) Uani 1 d U
H8A1 H -0.1382 0.6889 0.2070 0.143 Uiso 1 calc R
H8A2 H -0.1983 0.5983 0.2330 0.143 Uiso 1 calc R
H8A3 H -0.1565 0.5066 0.1986 0.143 Uiso 1 calc R
C11A C 0.2586(7) 0.534(2) 0.1491(4) 0.080(6) Uani 1 d U
H11A H 0.2512 0.5019 0.1219 0.121 Uiso 1 calc R
H11B H 0.3103 0.5165 0.1565 0.121 Uiso 1 calc R
H11C H 0.2468 0.6471 0.1519 0.121 Uiso 1 calc R
C12A C 0.2069(8) 0.5145(19) 0.2176(4) 0.081(6) Uani 1 d U
H12A H 0.1876 0.6227 0.2155 0.122 Uiso 1 calc R
H12B H 0.2574 0.5176 0.2279 0.122 Uiso 1 calc R
H12C H 0.1754 0.4526 0.2351 0.122 Uiso 1 calc R
C13A C 0.2073(8) 0.4356(19) 0.1761(4) 0.050(4) Uani 1 d U
H13A H 0.2305 0.3286 0.1790 0.060 Uiso 1 calc R
C21A C 0.1927(9) 0.074(2) 0.1159(5) 0.107(7) Uani 1 d U
H21A H 0.1817 0.1132 0.0897 0.160 Uiso 1 calc R
H21B H 0.2020 -0.0402 0.1149 0.160 Uiso 1 calc R
H21C H 0.2366 0.1282 0.1261 0.160 Uiso 1 calc R
C22A C 0.1423(8) 0.044(2) 0.1864(5) 0.087(7) Uani 1 d U
H22A H 0.1751 0.1189 0.1999 0.131 Uiso 1 calc R
H22B H 0.1662 -0.0597 0.1850 0.131 Uiso 1 calc R
H22C H 0.0957 0.0351 0.2009 0.131 Uiso 1 calc R
C23A C 0.1259(9) 0.107(2) 0.1432(5) 0.057(5) Uani 1 d U
H23A H 0.0846 0.0401 0.1331 0.068 Uiso 1 calc R
C31A C 0.0198(9) 0.211(2) 0.0492(6) 0.106(8) Uani 1 d U
H31A H 0.0171 0.3166 0.0372 0.160 Uiso 1 calc R
H31B H -0.0100 0.1367 0.0339 0.160 Uiso 1 calc R
H31C H 0.0713 0.1754 0.0496 0.160 Uiso 1 calc R
C32A C -0.0980(8) 0.2517(19) 0.0880(6) 0.082(7) Uani 1 d U
H32A H -0.1197 0.2432 0.1141 0.122 Uiso 1 calc R
H32B H -0.1209 0.1734 0.0707 0.122 Uiso 1 calc R
H32C H -0.1066 0.3583 0.0777 0.122 Uiso 1 calc R
C33A C -0.0098(8) 0.219(2) 0.0905(6) 0.054(5) Uani 1 d U
H33A H -0.0039 0.1102 0.1017 0.064 Uiso 1 calc R
C41A C 0.0368(8) 0.715(2) 0.0664(5) 0.108(8) Uani 1 d U
H41A H 0.0158 0.8211 0.0621 0.161 Uiso 1 calc R
H41B H 0.0397 0.6587 0.0415 0.161 Uiso 1 calc R
H41C H 0.0864 0.7258 0.0776 0.161 Uiso 1 calc R
C42A C -0.0641(10) 0.723(3) 0.1213(6) 0.107(9) Uani 1 d U
H42A H -0.0337 0.7872 0.1388 0.160 Uiso 1 calc R
H42B H -0.0962 0.6534 0.1368 0.160 Uiso 1 calc R
H42C H -0.0945 0.7920 0.1049 0.160 Uiso 1 calc R
C43A C -0.0137(9) 0.6213(18) 0.0953(4) 0.044(4) Uani 1 d U
H43A H -0.0481 0.5594 0.0783 0.053 Uiso 1 calc R
Ni1B Ni 0.23856(9) 0.1039(3) 0.40228(5) 0.0441(6) Uani 1 d .
Br1B Br 0.16255(9) 0.3241(2) 0.38569(5) 0.0735(6) Uani 1 d .
P1B P 0.2120(3) -0.0295(7) 0.35040(13) 0.0586(14) Uani 1 d .
O1B O 0.2384(7) -0.2090(14) 0.3516(4) 0.086(5) Uani 1 d U
O2B O 0.1300(7) -0.0321(18) 0.3352(4) 0.129(6) Uani 1 d U
O3B O 0.2455(10) 0.0254(16) 0.3093(3) 0.128(7) Uani 1 d U
C1B C 0.2515(8) -0.011(2) 0.4611(4) 0.036(4) Uani 1 d U
C2B C 0.2588(9) 0.159(2) 0.4630(5) 0.042(5) Uani 1 d U
C3B C 0.3257(8) 0.211(2) 0.4385(5) 0.040(4) Uani 1 d U
C4B C 0.3538(9) 0.078(2) 0.4213(4) 0.045(5) Uani 1 d U
C5B C 0.3050(8) -0.051(2) 0.4322(4) 0.055(5) Uani 1 d U
H5B H 0.3084 -0.1537 0.4210 0.066 Uiso 1 calc R
C6B C 0.2298(10) -0.313(2) 0.3183(6) 0.113(8) Uani 1 d U
H6B1 H 0.1820 -0.2932 0.3058 0.170 Uiso 1 calc R
H6B2 H 0.2318 -0.4239 0.3271 0.170 Uiso 1 calc R
H6B3 H 0.2696 -0.2939 0.2996 0.170 Uiso 1 calc R
C7B C 0.0686(9) -0.047(3) 0.3628(4) 0.133(10) Uani 1 d U
H7B1 H 0.0765 -0.1403 0.3794 0.199 Uiso 1 calc R
H7B2 H 0.0222 -0.0596 0.3483 0.199 Uiso 1 calc R
H7B3 H 0.0659 0.0479 0.3791 0.199 Uiso 1 calc R
C8B C 0.2601(9) 0.178(3) 0.2967(5) 0.097(6) Uani 1 d U
H8B1 H 0.2618 0.2494 0.3192 0.145 Uiso 1 calc R
H8B2 H 0.2210 0.2124 0.2788 0.145 Uiso 1 calc R
H8B3 H 0.3078 0.1803 0.2832 0.145 Uiso 1 calc R
C11B C 0.2019(9) -0.122(2) 0.4846(5) 0.060(5) Uani 1 d U
H11D H 0.1676 -0.0587 0.5015 0.072 Uiso 1 calc R
C12B C 0.1565(9) -0.2462(19) 0.4597(7) 0.102(8) Uani 1 d U
H12D H 0.1124 -0.1952 0.4489 0.153 Uiso 1 calc R
H12E H 0.1417 -0.3348 0.4764 0.153 Uiso 1 calc R
H12F H 0.1875 -0.2858 0.4383 0.153 Uiso 1 calc R
C13B C 0.2559(8) -0.2263(17) 0.5110(5) 0.075(6) Uani 1 d U
H13B H 0.2891 -0.2876 0.4942 0.113 Uiso 1 calc R
H13C H 0.2266 -0.2988 0.5271 0.113 Uiso 1 calc R
H13D H 0.2852 -0.1568 0.5279 0.113 Uiso 1 calc R
C21B C 0.2127(8) 0.275(2) 0.4892(5) 0.055(6) Uani 1 d U
H21D H 0.2184 0.3839 0.4779 0.065 Uiso 1 calc R
C22B C 0.1311(8) 0.242(2) 0.4921(5) 0.102(8) Uani 1 d U
H22D H 0.1106 0.2269 0.4659 0.153 Uiso 1 calc R
H22E H 0.1064 0.3324 0.5047 0.153 Uiso 1 calc R
H22F H 0.1231 0.1467 0.5077 0.153 Uiso 1 calc R
C23B C 0.2466(9) 0.280(2) 0.5328(5) 0.096(7) Uani 1 d U
H23B H 0.2192 0.3575 0.5485 0.143 Uiso 1 calc R
H23C H 0.2988 0.3111 0.5316 0.143 Uiso 1 calc R
H23D H 0.2424 0.1752 0.5447 0.143 Uiso 1 calc R
C31B C 0.3514(9) 0.387(3) 0.4372(5) 0.063(5) Uani 1 d U
H31D H 0.3114 0.4542 0.4486 0.076 Uiso 1 calc R
C32B C 0.3674(8) 0.4460(18) 0.3948(5) 0.078(6) Uani 1 d U
H32D H 0.4173 0.4137 0.3870 0.117 Uiso 1 calc R
H32E H 0.3636 0.5617 0.3940 0.117 Uiso 1 calc R
H32F H 0.3312 0.3997 0.3768 0.117 Uiso 1 calc R
C33B C 0.4247(8) 0.4133(19) 0.4618(5) 0.088(6) Uani 1 d U
H33B H 0.4156 0.3853 0.4891 0.132 Uiso 1 calc R
H33C H 0.4396 0.5247 0.4601 0.132 Uiso 1 calc R
H33D H 0.4643 0.3462 0.4513 0.132 Uiso 1 calc R
C41B C 0.4321(9) 0.056(2) 0.3997(5) 0.053(5) Uani 1 d U
H41D H 0.4536 0.1627 0.3943 0.064 Uiso 1 calc R
C42B C 0.4247(9) -0.038(2) 0.3603(4) 0.102(7) Uani 1 d U
H42D H 0.4722 -0.0361 0.3465 0.153 Uiso 1 calc R
H42E H 0.3868 0.0124 0.3440 0.153 Uiso 1 calc R
H42F H 0.4105 -0.1474 0.3657 0.153 Uiso 1 calc R
C43B C 0.4819(7) -0.0307(19) 0.4293(5) 0.072(6) Uani 1 d U
H43B H 0.4584 -0.1303 0.4371 0.108 Uiso 1 calc R
H43C H 0.4891 0.0364 0.4523 0.108 Uiso 1 calc R
H43D H 0.5299 -0.0532 0.4172 0.108 Uiso 1 calc R

loop_
_atom_site_aniso_label
_atom_site_aniso_U_11
_atom_site_aniso_U_22
_atom_site_aniso_U_33
_atom_site_aniso_U_23
_atom_site_aniso_U_13
_atom_site_aniso_U_12
Ni1A 0.0424(12) 0.0445(12) 0.0452(11) -0.0010(13) 0.0003(10) -0.0016(12)
Br1A 0.0752(12) 0.0744(14) 0.0741(13) 0.0023(14) 0.0075(11) -0.0293(13)
P1A 0.057(3) 0.052(3) 0.053(3) 0.002(3) 0.001(3) 0.003(3)
O1A 0.089(8) 0.029(7) 0.054(8) 0.002(7) 0.002(6) -0.009(7)
O2A 0.090(9) 0.066(9) 0.052(7) -0.007(7) -0.021(6) 0.005(8)
O3A 0.091(9) 0.073(9) 0.060(7) -0.009(7) 0.016(7) 0.022(8)
C1A 0.057(11) 0.015(8) 0.050(10) 0.011(8) 0.007(9) 0.016(10)
C2A 0.056(12) 0.031(11) 0.043(10) -0.012(10) 0.007(9) 0.002(11)
C3A 0.028(10) 0.076(14) 0.054(11) -0.022(12) -0.009(9) 0.014(12)
C4A 0.042(11) 0.063(14) 0.029(8) 0.016(10) -0.008(8) 0.000(12)
C5A 0.051(10) 0.003(7) 0.045(9) 0.008(7) -0.005(8) -0.001(8)
C6A 0.18(2) 0.061(14) 0.083(16) -0.059(14) 0.023(14) -0.002(15)
C7A 0.18(2) 0.043(12) 0.089(15) 0.024(13) -0.011(13) -0.005(16)
C8A 0.110(15) 0.120(17) 0.055(11) 0.006(12) -0.011(11) 0.068(15)
C11A 0.037(11) 0.109(17) 0.096(13) 0.011(13) 0.006(10) -0.009(12)
C12A 0.063(12) 0.078(14) 0.102(13) -0.004(12) -0.017(11) 0.011(12)
C13A 0.044(9) 0.056(12) 0.051(9) 0.002(10) 0.008(9) 0.006(10)
C21A 0.093(15) 0.105(16) 0.122(14) -0.029(14) 0.051(13) 0.046(14)
C22A 0.059(12) 0.094(16) 0.108(17) 0.045(14) -0.037(13) -0.005(12)
C23A 0.051(12) 0.051(12) 0.070(11) -0.005(13) -0.015(10) -0.010(12)
C31A 0.097(14) 0.131(19) 0.091(18) -0.041(15) 0.010(12) -0.018(15)
C32A 0.105(15) 0.067(16) 0.073(15) -0.023(10) 0.007(12) -0.059(16)
C33A 0.043(11) 0.042(12) 0.076(14) -0.023(11) 0.000(10) -0.013(11)
C41A 0.076(13) 0.167(19) 0.079(14) 0.078(13) 0.005(11) -0.024(15)
C42A 0.093(16) 0.14(2) 0.090(18) 0.054(15) -0.005(12) 0.014(17)
C43A 0.056(10) 0.031(10) 0.045(9) -0.004(9) 0.015(9) 0.006(10)
Ni1B 0.0403(13) 0.0455(12) 0.0463(11) -0.0062(13) -0.0021(10) 0.0012(12)
Br1B 0.0781(12) 0.0739(14) 0.0685(12) -0.0062(14) -0.0158(11) 0.0266(12)
P1B 0.067(3) 0.062(4) 0.046(3) -0.011(3) -0.008(3) 0.001(3)
O1B 0.170(13) 0.016(7) 0.070(9) -0.018(8) -0.038(8) 0.019(8)
O2B 0.066(8) 0.198(16) 0.122(10) -0.094(11) -0.045(8) 0.018(11)
O3B 0.27(2) 0.062(9) 0.050(8) -0.004(8) 0.014(10) -0.032(13)
C1B 0.024(9) 0.039(11) 0.046(9) 0.010(9) 0.012(8) 0.025(9)
C2B 0.045(10) 0.034(11) 0.046(10) -0.015(9) -0.003(9) 0.004(10)
C3B 0.025(9) 0.048(12) 0.046(11) -0.008(10) -0.004(8) -0.011(10)
C4B 0.039(11) 0.044(13) 0.050(10) 0.000(10) 0.000(8) -0.006(10)
C5B 0.061(12) 0.067(14) 0.038(9) -0.003(10) -0.015(9) -0.005(11)
C6B 0.20(2) 0.080(16) 0.061(13) -0.015(15) -0.026(13) 0.005(18)
C7B 0.071(15) 0.23(3) 0.097(16) -0.011(19) 0.003(12) -0.043(17)
C8B 0.068(12) 0.151(19) 0.072(15) -0.019(17) 0.003(11) -0.017(17)
C11B 0.052(11) 0.053(13) 0.076(11) 0.024(11) 0.031(10) 0.018(12)
C12B 0.147(19) 0.049(15) 0.109(19) 0.000(12) 0.011(15) -0.052(15)
C13B 0.079(12) 0.060(13) 0.087(14) 0.035(11) 0.029(11) -0.005(12)
C21B 0.048(10) 0.070(15) 0.046(12) 0.007(10) 0.010(9) 0.017(12)
C22B 0.064(12) 0.11(2) 0.126(19) -0.025(13) 0.038(12) -0.040(16)
C23B 0.121(15) 0.130(18) 0.036(11) -0.034(11) -0.014(10) 0.012(15)
C31B 0.041(12) 0.074(15) 0.074(12) 0.002(14) -0.009(10) -0.013(12)
C32B 0.084(14) 0.053(12) 0.098(15) 0.008(12) -0.007(13) -0.015(11)
C33B 0.099(14) 0.043(11) 0.122(14) 0.025(12) -0.040(13) -0.023(13)
C41B 0.057(11) 0.040(11) 0.062(10) 0.046(10) 0.016(10) 0.011(10)
C42B 0.088(14) 0.139(18) 0.079(12) 0.010(14) 0.036(12) -0.001(15)
C43B 0.033(11) 0.066(14) 0.118(15) 0.024(13) 0.005(11) -0.003(10)

loop_
_atom_type_symbol
_atom_type_description
_atom_type_scat_dispersion_real
_atom_type_scat_dispersion_imag
_atom_type_scat_source
C C 0.0033 0.0016 'International Tables Vol C Tables 4.2.6.8 and 6.1.1.4'
H H 0.0000 0.0000 'International Tables Vol C Tables 4.2.6.8 and 6.1.1.4'
O O 0.0106 0.0060 'International Tables Vol C Tables 4.2.6.8 and 6.1.1.4'
P P 0.1023 0.0942 'International Tables Vol C Tables 4.2.6.8 and 6.1.1.4'
Ni Ni 0.3393 1.1124 'International Tables Vol C Tables 4.2.6.8 and 6.1.1.4'
Br Br -0.2901 2.4595 'International Tables Vol C Tables 4.2.6.8 and 6.1.1.4'

loop_
_geom_angle_atom_site_label_1
_geom_angle_atom_site_label_2
_geom_angle_atom_site_label_3
_geom_angle
C5A Ni1A P1A 101.0(4)
C5A Ni1A C4A 40.4(5)
P1A Ni1A C4A 125.5(6)
C5A Ni1A C3A 66.3(7)
P1A Ni1A C3A 162.7(6)
C4A Ni1A C3A 37.4(6)
C5A Ni1A C1A 39.7(4)
P1A Ni1A C1A 113.3(5)
C4A Ni1A C1A 65.1(6)
C3A Ni1A C1A 65.2(6)
C5A Ni1A C2A 64.6(5)
P1A Ni1A C2A 147.0(5)
C4A Ni1A C2A 63.5(7)
C3A Ni1A C2A 39.7(6)
C1A Ni1A C2A 36.7(5)
C5A Ni1A Br1A 164.4(4)
P1A Ni1A Br1A 94.43(17)
C4A Ni1A Br1A 126.6(5)
C3A Ni1A Br1A 98.1(6)
C1A Ni1A Br1A 134.2(4)
C2A Ni1A Br1A 103.2(4)
O1A P1A O2A 99.2(7)
O1A P1A O3A 104.8(7)
O2A P1A O3A 96.9(6)
O1A P1A Ni1A 114.8(5)
O2A P1A Ni1A 119.7(5)
O3A P1A Ni1A 118.2(4)
C6A O1A P1A 122.8(12)
C7A O2A P1A 121.6(11)
C8A O3A P1A 117.9(9)
C2A C1A C5A 107.6(14)
C2A C1A C13A 131.6(15)
C5A C1A C13A 119.2(14)
C2A C1A Ni1A 72.1(10)
C5A C1A Ni1A 66.2(8)
C13A C1A Ni1A 137.6(10)
C1A C2A C3A 109.9(16)
C1A C2A C23A 126.2(15)
C3A C2A C23A 123.9(16)
C1A C2A Ni1A 71.2(10)
C3A C2A Ni1A 69.1(9)
C23A C2A Ni1A 127.1(12)
C4A C3A C33A 129.9(19)
C4A C3A C2A 105.5(17)
C33A C3A C2A 123.8(18)
C4A C3A Ni1A 69.7(11)
C33A C3A Ni1A 131.2(13)
C2A C3A Ni1A 71.2(10)
C3A C4A C5A 110.4(17)
C3A C4A C43A 131.2(17)
C5A C4A C43A 117.4(15)
C3A C4A Ni1A 72.9(11)
C5A C4A Ni1A 67.9(8)
C43A C4A Ni1A 133.9(11)
C4A C5A C1A 106.2(14)
C4A C5A Ni1A 71.6(8)
C1A C5A Ni1A 74.1(8)
C1A C13A C11A 111.7(12)
C1A C13A C12A 115.0(13)
C11A C13A C12A 108.3(13)
C2A C23A C21A 112.5(16)
C2A C23A C22A 115.8(16)
C21A C23A C22A 110.6(14)
C3A C33A C31A 114.0(16)
C3A C33A C32A 115.4(14)
C31A C33A C32A 107.8(14)
C42A C43A C41A 115.5(14)
C42A C43A C4A 111.1(14)
C41A C43A C4A 113.8(13)
C5B Ni1B P1B 102.1(5)
C5B Ni1B C2B 63.8(6)
P1B Ni1B C2B 160.4(5)
C5B Ni1B C4B 39.8(5)
P1B Ni1B C4B 113.8(5)
C2B Ni1B C4B 64.9(6)
C5B Ni1B C3B 64.0(6)
P1B Ni1B C3B 147.0(5)
C2B Ni1B C3B 41.3(6)
C4B Ni1B C3B 36.3(5)
C5B Ni1B C1B 38.4(5)
P1B Ni1B C1B 122.4(5)
C2B Ni1B C1B 38.1(5)
C4B Ni1B C1B 65.9(5)
C3B Ni1B C1B 66.3(6)
C5B Ni1B Br1B 162.9(4)
P1B Ni1B Br1B 94.71(18)
C2B Ni1B Br1B 99.1(5)
C4B Ni1B Br1B 134.2(5)
C3B Ni1B Br1B 103.1(5)
C1B Ni1B Br1B 127.6(4)
O2B P1B O1B 106.3(8)
O2B P1B O3B 94.0(9)
O1B P1B O3B 100.7(8)
O2B P1B Ni1B 119.4(5)
O1B P1B Ni1B 114.1(6)
O3B P1B Ni1B 119.2(6)
C6B O1B P1B 121.7(13)
C7B O2B P1B 120.2(11)
C8B O3B P1B 128.0(12)
C5B C1B C2B 101.9(15)
C5B C1B C11B 128.4(16)
C2B C1B C11B 129.7(16)
C5B C1B Ni1B 63.3(8)
C2B C1B Ni1B 67.7(9)
C11B C1B Ni1B 132.5(11)
C1B C2B C3B 109.3(15)
C1B C2B C21B 126.8(17)
C3B C2B C21B 123.5(15)
C1B C2B Ni1B 74.2(10)
C3B C2B Ni1B 70.7(9)
C21B C2B Ni1B 126.5(11)
C4B C3B C2B 107.0(15)
C4B C3B C31B 131.4(16)
C2B C3B C31B 121.6(15)
C4B C3B Ni1B 71.6(10)
C2B C3B Ni1B 68.1(8)
C31B C3B Ni1B 126.2(12)
C3B C4B C5B 106.3(14)
C3B C4B C41B 128.3(16)
C5B C4B C41B 124.5(16)
C3B C4B Ni1B 72.1(10)
C5B C4B Ni1B 64.8(8)
C41B C4B Ni1B 135.5(10)
C1B C5B C4B 114.4(16)
C1B C5B Ni1B 78.3(9)
C4B C5B Ni1B 75.4(9)
C1B C11B C13B 106.1(12)
C1B C11B C12B 115.3(15)
C13B C11B C12B 104.7(13)
C22B C21B C2B 116.4(15)
C22B C21B C23B 108.3(13)
C2B C21B C23B 110.1(14)
C3B C31B C32B 112.8(15)
C3B C31B C33B 111.6(16)
C32B C31B C33B 107.1(14)
C43B C41B C42B 112.2(14)
C43B C41B C4B 105.6(12)
C42B C41B C4B 112.2(14)

loop_
_geom_bond_atom_site_label_1
_geom_bond_atom_site_label_2
_geom_bond_distance
Ni1A C5A 2.062(13)
Ni1A P1A 2.095(5)
Ni1A C4A 2.112(15)
Ni1A C3A 2.152(17)
Ni1A C1A 2.168(15)
Ni1A C2A 2.180(17)
Ni1A Br1A 2.336(3)
P1A O1A 1.577(11)
P1A O2A 1.595(10)
P1A O3A 1.645(11)
O1A C6A 1.451(17)
O2A C7A 1.419(16)
O3A C8A 1.432(14)
C1A C2A 1.370(19)
C1A C5A 1.440(16)
C1A C13A 1.500(17)
C2A C3A 1.47(2)
C2A C23A 1.499(19)
C3A C4A 1.37(2)
C3A C33A 1.47(2)
C4A C5A 1.442(18)
C4A C43A 1.55(2)
C11A C13A 1.521(16)
C12A C13A 1.537(17)
C21A C23A 1.522(19)
C22A C23A 1.57(2)
C31A C33A 1.48(2)
C32A C33A 1.588(19)
C41A C43A 1.532(18)
C42A C43A 1.50(2)
Ni1B C5B 2.009(14)
Ni1B P1B 2.115(5)
Ni1B C2B 2.118(15)
Ni1B C4B 2.149(15)
Ni1B C3B 2.155(16)
Ni1B C1B 2.202(15)
Ni1B Br1B 2.333(3)
P1B O2B 1.539(11)
P1B O1B 1.557(12)
P1B O3B 1.570(13)
O1B C6B 1.422(19)
O2B C7B 1.435(15)
O3B C8B 1.356(18)
C1B C5B 1.396(17)
C1B C2B 1.41(2)
C1B C11B 1.495(18)
C2B C3B 1.51(2)
C2B C21B 1.54(2)
C3B C4B 1.340(19)
C3B C31B 1.52(2)
C4B C5B 1.421(18)
C4B C41B 1.576(19)
C11B C13B 1.566(18)
C11B C12B 1.55(2)
C21B C22B 1.475(19)
C21B C23B 1.58(2)
C31B C32B 1.53(2)
C31B C33B 1.556(18)
C41B C43B 1.507(18)
C41B C42B 1.54(2)
